data_4060228
loop_
_publ_author_name
'Javier Ruiz'
'Roberto Quesada'
'V\'ictor Riera'
'Eduardo Castellano'
'Oscar Piro'

_publ_section_title
;
 Metal-Assisted Regio- and Stereospecific Insertion of Alkynes into a
 C-H Bond, Leading to Functionalized Diphosphane Ligands
;
_journal_name_full Organometallics
_journal_page_first 175
_journal_page_last 177
_journal_paper_doi 10.1021/om034269d
_journal_volume 23
_journal_year 2004
_chemical_formula_sum 'C37 H34 Mn N O5 P2'
_chemical_formula_weight 689.53
_chemical_name_systematic
;
fac-[2-methoxycarbonylvinylbis(diphenylphosphanyl)methanide tricarbonyl
tertbutylisocyanide manganese(I)]
;
_space_group_IT_number 61
_symmetry_cell_setting orthorhombic
_symmetry_space_group_name_Hall '-P 2ac 2ab'
_symmetry_space_group_name_H-M 'P b c a'
_atom_sites_solution_hydrogens geom
_atom_sites_solution_primary Patterson
_atom_sites_solution_secondary difmap
_audit_creation_method SHELXL-97
_cell_angle_alpha 90.00
_cell_angle_beta 90.00
_cell_angle_gamma 90.00
_cell_formula_units_Z 8
_cell_length_a 18.821(1)
_cell_length_b 18.950(1)
_cell_length_c 19.487(1)
_cell_measurement_reflns_used 60687
_cell_measurement_temperature 293(2)
_cell_measurement_theta_max 27.46
_cell_measurement_theta_min 2.62
_cell_volume 6950.2(6)
_computing_cell_refinement 'HKL Scalepack (Otwinowski & Minor 1997)'
_computing_data_collection 'Collect (Nonius BV, 1997-2000)'
_computing_data_reduction 'HKL Denzo and Scalepack (Otwinowski & Minor 1997)'
_computing_molecular_graphics 'ORTEP (Johnson, 1976)'
_computing_publication_material 'SHELXL-97 (Sheldrick, 1997)'
_computing_structure_refinement 'SHELXL-97 (Sheldrick, 1997)'
_computing_structure_solution 'SHELXS-97 (Sheldrick, 1997)'
_diffrn_ambient_temperature 293(2)
_diffrn_detector_area_resol_mean 9
_diffrn_measured_fraction_theta_full 0.917
_diffrn_measured_fraction_theta_max 0.917
_diffrn_measurement_device_type KappaCCD
_diffrn_measurement_method 'CCD with \f and \w scans'
_diffrn_radiation_monochromator graphite
_diffrn_radiation_source 'fine-focus sealed tube'
_diffrn_radiation_type MoK\a
_diffrn_radiation_wavelength 0.71073
_diffrn_reflns_av_R_equivalents 0.0499
_diffrn_reflns_av_sigmaI/netI 0.0323
_diffrn_reflns_limit_h_max 24
_diffrn_reflns_limit_h_min -24
_diffrn_reflns_limit_k_max 24
_diffrn_reflns_limit_k_min -24
_diffrn_reflns_limit_l_max 25
_diffrn_reflns_limit_l_min -25
_diffrn_reflns_number 60687
_diffrn_reflns_theta_full 27.46
_diffrn_reflns_theta_max 27.46
_diffrn_reflns_theta_min 2.62
_diffrn_standards_decay_% 0
_exptl_absorpt_coefficient_mu 0.514
_exptl_absorpt_correction_T_max 0.918
_exptl_absorpt_correction_T_min 0.852
_exptl_absorpt_correction_type multi-scan
_exptl_crystal_colour 'pale yellow'
_exptl_crystal_density_diffrn 1.318
_exptl_crystal_density_method 'not measured'
_exptl_crystal_description prism
_exptl_crystal_F_000 2864
_exptl_crystal_size_max 0.25
_exptl_crystal_size_mid 0.20
_exptl_crystal_size_min 0.18
_refine_diff_density_max 0.751
_refine_diff_density_min -0.621
_refine_diff_density_rms 0.075
_refine_ls_extinction_method none
_refine_ls_goodness_of_fit_ref 1.067
_refine_ls_hydrogen_treatment mixed
_refine_ls_matrix_type full
_refine_ls_number_parameters 417
_refine_ls_number_reflns 7939
_refine_ls_number_restraints 2
_refine_ls_restrained_S_all 1.084
_refine_ls_R_factor_all 0.0586
_refine_ls_R_factor_gt 0.0421
_refine_ls_shift/su_max 0.009
_refine_ls_shift/su_mean 0.001
_refine_ls_structure_factor_coef Fsqd
_refine_ls_weighting_details 'w=1/[\s^2^(Fo^2^)+(0.0642P)^2^+4.1228P] where P=(Fo^2^+2Fc^2^)/3'
_refine_ls_weighting_scheme calc
_refine_ls_wR_factor_gt 0.1098
_refine_ls_wR_factor_ref 0.1224
_reflns_number_gt 6338
_reflns_number_total 7939
_reflns_threshold_expression >2\s(I)
_cod_depositor_comments
;
The following automatic conversions were performed:

'_refine_ls_weighting_scheme' value 'calc
w=1/[\s^2^(Fo^2^)+(0.0642P)^2^+4.1228P] where P=(Fo^2^+2Fc^2^)/3' was
changed to 'calc'. New tag '_refine_ls_weighting_details' was
created. The value of the new tag was set to
'w=1/[\s^2^(Fo^2^)+(0.0642P)^2^+4.1228P] where P=(Fo^2^+2Fc^2^)/3'.

Automatic conversion script
Id: cif_fix_values 3143 2015-03-26 13:38:13Z robertas 
;
_cod_original_sg_symbol_H-M Pbca
_cod_database_code 4060228

loop_
_symmetry_equiv_pos_as_xyz
'x, y, z'
'-x+1/2, -y, z+1/2'
'x+1/2, -y+1/2, -z'
'-x, y+1/2, -z+1/2'
'-x, -y, -z'
'x-1/2, y, -z-1/2'
'-x-1/2, y-1/2, z'
'x, -y-1/2, z-1/2'

loop_
_atom_site_label
_atom_site_type_symbol
_atom_site_fract_x
_atom_site_fract_y
_atom_site_fract_z
_atom_site_U_iso_or_equiv
_atom_site_adp_type
_atom_site_occupancy
_atom_site_calc_flag
_atom_site_refinement_flags
_atom_site_disorder_assembly
_atom_site_disorder_group
Mn Mn 0.042977(15) 0.285128(14) 0.457437(14) 0.02141(10) Uani 1 d . . .
C1 C -0.03057(12) 0.34223(11) 0.48309(10) 0.0300(4) Uani 1 d . . .
O1 O -0.07745(9) 0.37582(9) 0.50127(9) 0.0453(4) Uani 1 d . . .
C2 C -0.00459(10) 0.20827(10) 0.48881(10) 0.0257(4) Uani 1 d . . .
O2 O -0.03347(8) 0.15906(8) 0.50845(8) 0.0344(3) Uani 1 d . . .
C3 C 0.09025(11) 0.29183(10) 0.53864(10) 0.0282(4) Uani 1 d . . .
O3 O 0.12082(9) 0.29235(9) 0.58954(8) 0.0391(4) Uani 1 d . . .
C4 C 0.09437(11) 0.36298(11) 0.41600(10) 0.0277(4) Uani 1 d . . .
N N 0.12466(10) 0.40852(10) 0.39004(9) 0.0334(4) Uani 1 d . . .
C5 C 0.16487(14) 0.46514(13) 0.35659(12) 0.0411(6) Uani 1 d . . .
C6 C 0.21071(19) 0.49900(19) 0.41175(16) 0.0687(9) Uani 1 d . . .
H6A H 0.2354 0.5388 0.3927 0.103 Uiso 1 calc R . .
H6B H 0.2445 0.4652 0.4284 0.103 Uiso 1 calc R . .
H6C H 0.1811 0.5145 0.4490 0.103 Uiso 1 calc R . .
C7 C 0.20624(16) 0.43283(16) 0.29851(16) 0.0584(7) Uani 1 d . . .
H7A H 0.2352 0.4683 0.2773 0.088 Uiso 1 calc R . .
H7B H 0.1739 0.4137 0.2653 0.088 Uiso 1 calc R . .
H7C H 0.2360 0.3958 0.3159 0.088 Uiso 1 calc R . .
C8 C 0.11066(18) 0.51964(16) 0.33123(18) 0.0629(8) Uani 1 d . . .
H8A H 0.1352 0.5594 0.3121 0.094 Uiso 1 calc R . .
H8B H 0.0818 0.5350 0.3690 0.094 Uiso 1 calc R . .
H8C H 0.0810 0.4987 0.2967 0.094 Uiso 1 calc R . .
C9 C 0.07376(11) 0.18983(10) 0.33489(11) 0.0271(4) Uani 1 d . . .
C10 C 0.08692(13) 0.14230(11) 0.28097(12) 0.0390(5) Uani 1 d D . .
H10' H 0.1264 0.1150 0.2898 0.047 Uiso 0.58 d P . .
H10" H 0.0533 0.1493 0.2471 0.047 Uiso 0.42 d P . .
C11' C 0.06112(18) 0.12662(15) 0.22494(13) 0.0312(9) Uani 0.580(4) d PGD A 1
H11' H 0.0199 0.1495 0.2110 0.037 Uiso 0.580(4) calc PR A 1
C12' C 0.09208(12) 0.07419(11) 0.17976(11) 0.0399(14) Uani 0.580(4) d PG A 1
O4' O 0.05501(14) 0.06928(13) 0.12078(11) 0.0449(9) Uani 0.580(4) d PG A 1
O5' O 0.14501(16) 0.03896(18) 0.19101(18) 0.0466(11) Uani 0.580(4) d PG A 1
C13' C 0.0813(2) 0.01868(18) 0.07145(15) 0.0672(15) Uiso 0.580(4) d PG A 1
H13A H 0.1295 0.0300 0.0598 0.101 Uiso 0.580(4) calc PR A 1
H13B H 0.0524 0.0203 0.0309 0.101 Uiso 0.580(4) calc PR A 1
H13C H 0.0794 -0.0278 0.0909 0.101 Uiso 0.580(4) calc PR A 1
C11" C 0.12863(8) 0.09316(7) 0.26231(9) 0.0241(11) Uani 0.420(4) d PGD A 2
H11" H 0.1635 0.0832 0.2947 0.029 Uiso 0.420(4) calc PR A 2
C12" C 0.13371(10) 0.04918(10) 0.20164(11) 0.041(2) Uani 0.420(4) d PG A 2
O4" O 0.07937(11) 0.06196(11) 0.15834(10) 0.0344(13) Uani 0.420(4) d PG A 2
O5" O 0.18043(12) 0.00658(11) 0.18888(13) 0.0471(13) Uani 0.420(4) d PG A 2
C13" C 0.07911(14) 0.02122(15) 0.09565(12) 0.060(2) Uiso 0.420(4) d PG A 2
H13D H 0.1190 0.0346 0.0679 0.091 Uiso 0.420(4) calc PR A 2
H13E H 0.0359 0.0301 0.0709 0.091 Uiso 0.420(4) calc PR A 2
H13F H 0.0822 -0.0281 0.1065 0.091 Uiso 0.420(4) calc PR A 2
P1 P 0.00643(2) 0.25343(2) 0.34724(2) 0.02204(12) Uani 1 d G . .
C111 C -0.08291(3) 0.21561(5) 0.34386(6) 0.0283(4) Uani 1 d G . .
C112 C -0.14087(3) 0.25611(8) 0.36475(8) 0.0385(5) Uani 1 d G . .
H112 H -0.1337 0.3023 0.3794 0.046 Uiso 1 calc R . .
C113 C -0.20909(13) 0.22832(16) 0.36386(13) 0.0471(6) Uani 1 d . . .
H113 H -0.2474 0.2562 0.3771 0.057 Uiso 1 calc R . .
C114 C -0.22022(13) 0.15960(16) 0.34346(12) 0.0482(7) Uani 1 d . . .
H114 H -0.2660 0.1411 0.3427 0.058 Uiso 1 calc R . .
C115 C -0.16365(14) 0.11859(14) 0.32435(11) 0.0426(6) Uani 1 d . . .
H115 H -0.1713 0.0721 0.3110 0.051 Uiso 1 calc R . .
C116 C -0.09417(7) 0.14594(7) 0.32468(6) 0.0333(5) Uani 1 d . . .
H116 H -0.0560 0.1175 0.3121 0.040 Uiso 1 calc R . .
C121 C 0.00705(7) 0.31693(7) 0.27595(6) 0.0262(4) Uani 1 d R . .
C122 C -0.04251(7) 0.37247(7) 0.27166(6) 0.0404(5) Uani 1 d R . .
H122 H -0.0779 0.3768 0.3047 0.048 Uiso 1 calc R . .
C123 C -0.03857(15) 0.42062(14) 0.21850(14) 0.0496(6) Uani 1 d . . .
H123 H -0.0715 0.4571 0.2160 0.060 Uiso 1 calc R . .
C124 C 0.01363(16) 0.41517(12) 0.16918(12) 0.0437(6) Uani 1 d . . .
H124 H 0.0163 0.4481 0.1339 0.052 Uiso 1 calc R . .
C125 C 0.06163(16) 0.36095(13) 0.17256(13) 0.0466(6) Uani 1 d . . .
H125 H 0.0964 0.3566 0.1389 0.056 Uiso 1 calc R . .
C126 C 0.05875(13) 0.31221(12) 0.22609(12) 0.0380(5) Uani 1 d . . .
H126 H 0.0921 0.2761 0.2282 0.046 Uiso 1 calc R . .
P2 P 0.12302(3) 0.20615(3) 0.41001(3) 0.02365(12) Uani 1 d . . .
C211 C 0.13764(12) 0.12371(12) 0.45725(11) 0.0331(5) Uani 1 d . . .
C212 C 0.18870(15) 0.11891(14) 0.50862(12) 0.0461(6) Uani 1 d . . .
H212 H 0.2194 0.1564 0.5170 0.055 Uiso 1 calc R . .
C213 C 0.1933(2) 0.05666(19) 0.54769(14) 0.0677(11) Uani 1 d . . .
H213 H 0.2266 0.0530 0.5828 0.081 Uiso 1 calc R . .
C214 C 0.1483(2) 0.00096(18) 0.53380(18) 0.0739(12) Uani 1 d . . .
H214 H 0.1518 -0.0403 0.5595 0.089 Uiso 1 calc R . .
C215 C 0.09867(18) 0.00551(15) 0.48306(19) 0.0655(10) Uani 1 d . . .
H215 H 0.0690 -0.0326 0.4740 0.079 Uiso 1 calc R . .
C216 C 0.09257(7) 0.06719(7) 0.44483(7) 0.0478(6) Uani 1 d . . .
H216 H 0.0581 0.0706 0.4108 0.057 Uiso 1 calc R . .
C221 C 0.21311(7) 0.23742(7) 0.39407(7) 0.0285(4) Uani 1 d R . .
C222 C 0.24976(7) 0.22085(7) 0.33442(7) 0.0377(5) Uani 1 d R . .
H222 H 0.2278 0.1939 0.3006 0.045 Uiso 1 calc R . .
C223 C 0.31890(13) 0.24416(15) 0.32476(13) 0.0461(6) Uani 1 d . . .
H223 H 0.3430 0.2327 0.2846 0.055 Uiso 1 calc R . .
C224 C 0.35225(13) 0.28418(15) 0.37441(13) 0.0465(6) Uani 1 d . . .
H224 H 0.3990 0.2988 0.3683 0.056 Uiso 1 calc R . .
C225 C 0.31540(13) 0.30244(17) 0.43358(14) 0.0515(7) Uani 1 d . . .
H225 H 0.3373 0.3301 0.4669 0.062 Uiso 1 calc R . .
C226 C 0.24639(13) 0.27976(14) 0.44316(12) 0.0423(6) Uani 1 d . . .
H226 H 0.2219 0.2928 0.4826 0.051 Uiso 1 calc R . .

loop_
_atom_site_aniso_label
_atom_site_aniso_U_11
_atom_site_aniso_U_22
_atom_site_aniso_U_33
_atom_site_aniso_U_23
_atom_site_aniso_U_13
_atom_site_aniso_U_12
Mn 0.02322(16) 0.02242(16) 0.01859(16) 0.00113(10) 0.00057(11) -0.00145(11)
C1 0.0379(12) 0.0282(10) 0.0238(10) 0.0024(8) -0.0009(8) 0.0003(9)
O1 0.0487(10) 0.0409(9) 0.0463(10) 0.0006(8) 0.0079(8) 0.0178(8)
C2 0.0226(9) 0.0316(10) 0.0229(9) 0.0003(8) 0.0031(7) 0.0046(8)
O2 0.0299(8) 0.0303(8) 0.0430(9) 0.0070(7) 0.0106(7) -0.0028(6)
C3 0.0285(10) 0.0287(10) 0.0273(11) 0.0009(8) 0.0038(8) -0.0005(8)
O3 0.0388(9) 0.0537(10) 0.0247(8) -0.0013(7) -0.0071(7) 0.0015(7)
C4 0.0309(10) 0.0301(10) 0.0223(9) -0.0017(8) -0.0043(8) -0.0029(9)
N 0.0388(10) 0.0332(9) 0.0282(9) 0.0045(7) -0.0041(8) -0.0119(8)
C5 0.0443(13) 0.0436(13) 0.0355(12) 0.0096(10) -0.0030(10) -0.0218(11)
C6 0.071(2) 0.079(2) 0.0559(18) 0.0037(16) -0.0077(15) -0.0449(18)
C7 0.0563(17) 0.0608(17) 0.0582(17) 0.0066(14) 0.0198(14) -0.0121(14)
C8 0.071(2) 0.0462(15) 0.072(2) 0.0236(14) 0.0090(16) -0.0061(14)
C9 0.0260(10) 0.0243(9) 0.0311(10) -0.0024(8) 0.0013(8) -0.0025(8)
C10 0.0445(13) 0.0278(10) 0.0447(13) -0.0094(9) 0.0204(11) -0.0108(10)
C11' 0.038(2) 0.0286(18) 0.0265(18) -0.0027(14) 0.0023(15) -0.0056(15)
C12' 0.057(3) 0.034(2) 0.029(3) -0.004(2) 0.016(2) -0.012(2)
O4' 0.070(2) 0.0312(15) 0.0338(18) -0.0128(13) 0.0037(15) -0.0025(14)
O5' 0.063(3) 0.041(2) 0.036(2) -0.0061(18) 0.006(2) -0.013(2)
C11" 0.023(2) 0.023(2) 0.026(2) 0.0008(17) -0.0017(18) 0.0017(18)
C12" 0.038(4) 0.039(4) 0.045(5) 0.014(3) -0.005(3) 0.007(3)
O4" 0.046(3) 0.035(2) 0.022(3) -0.0076(19) -0.007(2) 0.013(2)
O5" 0.054(3) 0.042(3) 0.045(2) -0.0141(19) -0.004(2) 0.026(2)
P1 0.0219(2) 0.0242(2) 0.0200(2) -0.00113(18) 0.00055(18) -0.00280(18)
C111 0.0255(10) 0.0389(11) 0.0203(9) 0.0013(8) -0.0020(8) -0.0059(8)
C112 0.0282(11) 0.0520(14) 0.0353(12) -0.0039(10) 0.0026(9) -0.0043(10)
C113 0.0242(11) 0.0782(18) 0.0390(13) -0.0009(13) 0.0021(10) -0.0041(12)
C114 0.0299(12) 0.085(2) 0.0297(12) 0.0066(12) -0.0025(9) -0.0225(13)
C115 0.0463(14) 0.0541(14) 0.0273(11) 0.0034(10) -0.0038(10) -0.0248(12)
C116 0.0345(11) 0.0416(12) 0.0238(10) 0.0015(9) -0.0019(8) -0.0106(9)
C121 0.0308(10) 0.0270(10) 0.0210(9) -0.0018(7) -0.0012(8) -0.0041(8)
C122 0.0447(13) 0.0390(12) 0.0374(12) 0.0050(10) 0.0065(10) 0.0091(10)
C123 0.0615(17) 0.0400(13) 0.0472(15) 0.0102(11) -0.0028(13) 0.0121(12)
C124 0.0704(17) 0.0355(12) 0.0252(11) 0.0069(9) -0.0045(11) -0.0046(12)
C125 0.0677(17) 0.0412(13) 0.0310(12) 0.0038(10) 0.0193(11) -0.0064(12)
C126 0.0461(13) 0.0330(11) 0.0349(12) 0.0036(9) 0.0123(10) 0.0022(10)
P2 0.0208(2) 0.0258(2) 0.0244(3) 0.00276(19) 0.00278(19) -0.00058(18)
C211 0.0321(11) 0.0330(11) 0.0343(11) 0.0082(9) 0.0137(9) 0.0126(9)
C212 0.0563(16) 0.0509(14) 0.0310(12) 0.0050(10) 0.0066(11) 0.0288(12)
C213 0.093(3) 0.076(2) 0.0338(14) 0.0144(14) 0.0162(14) 0.053(2)
C214 0.103(3) 0.0534(19) 0.066(2) 0.0316(16) 0.047(2) 0.039(2)
C215 0.0630(19) 0.0392(14) 0.094(2) 0.0307(15) 0.0397(18) 0.0162(13)
C216 0.0383(13) 0.0330(12) 0.0722(18) 0.0175(12) 0.0198(12) 0.0073(10)
C221 0.0225(9) 0.0373(11) 0.0257(10) 0.0015(8) 0.0016(8) -0.0024(8)
C222 0.0306(11) 0.0493(13) 0.0331(11) -0.0116(10) 0.0081(9) -0.0101(10)
C223 0.0331(12) 0.0684(17) 0.0368(13) -0.0113(12) 0.0132(10) -0.0127(12)
C224 0.0242(11) 0.0773(19) 0.0379(13) -0.0042(12) 0.0037(9) -0.0153(11)
C225 0.0298(12) 0.085(2) 0.0393(13) -0.0191(14) -0.0001(10) -0.0124(13)
C226 0.0263(11) 0.0704(17) 0.0303(11) -0.0112(11) 0.0023(9) -0.0062(11)

loop_
_atom_type_symbol
_atom_type_description
_atom_type_scat_dispersion_real
_atom_type_scat_dispersion_imag
_atom_type_scat_source
C C 0.0033 0.0016 'International Tables Vol C Tables 4.2.6.8 and 6.1.1.4'
Mn Mn 0.3368 0.7283 'International Tables Vol C Tables 4.2.6.8 and 6.1.1.4'
N N 0.0061 0.0033 'International Tables Vol C Tables 4.2.6.8 and 6.1.1.4'
O O 0.0106 0.0060 'International Tables Vol C Tables 4.2.6.8 and 6.1.1.4'
P P 0.1023 0.0942 'International Tables Vol C Tables 4.2.6.8 and 6.1.1.4'
H H 0.0000 0.0000 'International Tables Vol C Tables 4.2.6.8 and 6.1.1.4'

loop_
_geom_angle_atom_site_label_1
_geom_angle_atom_site_label_2
_geom_angle_atom_site_label_3
_geom_angle
C2 Mn C3 90.24(9)
C2 Mn C1 90.54(9)
C3 Mn C1 95.23(9)
C2 Mn C4 174.84(9)
C3 Mn C4 93.73(9)
C1 Mn C4 92.37(9)
C2 Mn P2 86.37(6)
C3 Mn P2 94.25(7)
C1 Mn P2 170.04(7)
C4 Mn P2 90.06(6)
C2 Mn P1 87.60(6)
C3 Mn P1 164.21(7)
C1 Mn P1 100.42(7)
C4 Mn P1 87.69(6)
P2 Mn P1 70.011(19)
O1 C1 Mn 176.98(19)
O2 C2 Mn 178.74(18)
O3 C3 Mn 176.41(18)
N C4 Mn 178.52(18)
C4 N C5 178.4(2)
N C5 C7 107.7(2)
N C5 C6 106.71(19)
C7 C5 C6 114.2(3)
N C5 C8 107.0(2)
C7 C5 C8 112.1(2)
C6 C5 C8 108.7(3)
C10 C9 P2 129.89(17)
C10 C9 P1 131.74(18)
P2 C9 P1 98.32(10)
C11' C10 C11" 79.2(2)
C11' C10 C9 138.4(3)
C11" C10 C9 142.4(2)
C10 C11' C12' 123.1(2)
O5' C12' O4' 122.6
O5' C12' C11' 126.5
O4' C12' C11' 110.9
C12' O4' C13' 115.8
C10 C11" C12" 134.04(13)
O5" C12" O4" 122.6
O5" C12" C11" 126.5
O4" C12" C11" 110.9
C12" O4" C13" 115.8
C9 P1 C111 112.80(7)
C9 P1 C121 109.84(8)
C111 P1 C121 103.60(6)
C9 P1 Mn 95.14(7)
C111 P1 Mn 113.9
C121 P1 Mn 121.7
C9 P1 P2 40.76(7)
C111 P1 P2 129.9
C121 P1 P2 124.1
Mn P1 P2 54.686(16)
C116 C111 C112 118.85(7)
C116 C111 P1 121.51(7)
C112 C111 P1 119.5
C113 C112 C111 120.74(14)
C114 C113 C112 120.2(2)
C115 C114 C113 119.8(2)
C114 C115 C116 120.8(2)
C111 C116 C115 119.57(15)
C126 C121 C122 118.31(11)
C126 C121 P1 119.67(13)
C122 C121 P1 122.0
C123 C122 C121 120.14(13)
C124 C123 C122 120.8(2)
C125 C124 C123 119.5(2)
C124 C125 C126 120.5(2)
C121 C126 C125 120.8(2)
C9 P2 C221 113.91(8)
C9 P2 C211 110.29(10)
C221 P2 C211 102.88(9)
C9 P2 Mn 95.90(7)
C221 P2 Mn 117.58(5)
C211 P2 Mn 116.60(7)
C9 P2 P1 40.91(7)
C221 P2 P1 125.3
C211 P2 P1 129.77(8)
Mn P2 P1 55.303(16)
C216 C211 C212 119.8(2)
C216 C211 P2 118.57(15)
C212 C211 P2 121.38(19)
C211 C212 C213 119.2(3)
C214 C213 C212 119.8(3)
C215 C214 C213 121.0(3)
C214 C215 C216 119.9(3)
C211 C216 C215 120.3(2)
C222 C221 C226 118.74(11)
C222 C221 P2 122.1
C226 C221 P2 119.15(13)
C221 C222 C223 120.53(12)
C224 C223 C222 120.4(2)
C223 C224 C225 119.5(2)
C226 C225 C224 120.3(2)
C225 C226 C221 120.5(2)

loop_
_geom_bond_atom_site_label_1
_geom_bond_atom_site_label_2
_geom_bond_distance
Mn C2 1.816(2)
Mn C3 1.820(2)
Mn C1 1.827(2)
Mn C4 1.940(2)
Mn P2 2.3160(6)
Mn P1 2.3335
C1 O1 1.144(3)
C2 O2 1.145(2)
C3 O3 1.147(3)
C4 N 1.151(3)
N C5 1.466(3)
C5 C7 1.504(4)
C5 C6 1.520(4)
C5 C8 1.534(4)
C9 C10 1.406(3)
C9 P2 1.760(2)
C9 P1 1.765(2)
C10 C11' 1.231(3)
C10 C11" 1.271(2)
C11' C12' 1.4496
C12' O5' 1.2192
C12' O4' 1.3478
O4' C13' 1.4451
C11" C12" 1.4496
C12" O5" 1.2192
C12" O4" 1.3478
O4" C13" 1.4451
P1 C111 1.8289
P1 C121 1.8379(13)
P1 P2 2.6673
C111 C116 1.3884(15)
C111 C112 1.3945
C112 C113 1.388(3)
C113 C114 1.377(4)
C114 C115 1.370(4)
C115 C116 1.407(3)
C121 C126 1.378(3)
C121 C122 1.4088
C122 C123 1.382(3)
C123 C124 1.378(4)
C124 C125 1.370(4)
C125 C126 1.394(3)
P2 C221 1.8229(14)
P2 C211 1.834(2)
C211 C216 1.387(3)
C211 C212 1.391(3)
C212 C213 1.407(4)
C213 C214 1.381(6)
C214 C215 1.362(6)
C215 C216 1.391(3)
C221 C222 1.3877
C221 C226 1.397(3)
C222 C223 1.387(3)
C223 C224 1.380(4)
C224 C225 1.389(4)
C225 C226 1.381(3)
